data_7022079
loop_
_publ_author_name
'Armstrong, Jennifer A.'
'Williams, Edward R.'
'Weller, Mark T.'

_publ_section_title
;
 Manganese(III) fluorophosphate frameworks.
;
_journal_issue 6
_journal_name_full 'Dalton transactions (Cambridge, England : 2003)'
_journal_page_first 2302
_journal_page_last 2308
_journal_paper_doi 10.1039/c2dt31611k
_journal_volume 42
_journal_year 2013
_chemical_formula_sum 'F4 Li3 Mn O6 P2'
_chemical_formula_weight 309.70
_space_group_IT_number 14
_symmetry_cell_setting monoclinic
_symmetry_space_group_name_Hall '-P 2ybc'
_symmetry_space_group_name_H-M 'P 1 21/c 1'
_atom_sites_solution_primary direct
_atom_sites_solution_secondary difmap
_audit_creation_method SHELXL-97
_audit_update_record
;
2012-07-12 # Formatted by publCIF
;
_cell_angle_alpha 90.00
_cell_angle_beta 90.947(11)
_cell_angle_gamma 90.00
_cell_formula_units_Z 2
_cell_length_a 6.333(5)
_cell_length_b 7.395(5)
_cell_length_c 7.575(5)
_cell_measurement_reflns_used 1447
_cell_measurement_temperature 100(2)
_cell_measurement_theta_max 31.5
_cell_measurement_theta_min 2.7
_cell_volume 354.7(4)
_computing_structure_refinement 'SHELXL-97 (Sheldrick, 2008)'
_diffrn_ambient_temperature 100
_diffrn_detector CCD
_diffrn_detector_area_resol_mean 28.5714
_diffrn_measured_fraction_theta_full 1.000
_diffrn_measured_fraction_theta_max 0.916
_diffrn_measurement_details
;
scan:
    Number of images: 128
               Slice: -110.0000 - 18.0000
         Image width: 1.0000
            Exp time: 30.0000
       Rotation axis: Omega
               Omega: 0.0000
               Kappa: -70.0000
                 Phi: 180.0000
                 XTD: 45.0017
              2theta: -20.1070
scan:
    Number of images: 117
               Slice: -110.0000 - 7.0000
         Image width: 1.0000
            Exp time: 30.0000
       Rotation axis: Omega
               Omega: 0.0000
               Kappa: -70.0000
                 Phi: 45.0000
                 XTD: 45.0017
              2theta: -20.1070
scan:
    Number of images: 94
               Slice: -84.0000 - 10.0000
         Image width: 1.0000
            Exp time: 30.0000
       Rotation axis: Omega
               Omega: 0.0000
               Kappa: -70.0000
                 Phi: 270.0000
                 XTD: 45.0017
              2theta: -20.1070
scan:
    Number of images: 34
               Slice: -110.0000 - -76.0000
         Image width: 1.0000
            Exp time: 30.0000
       Rotation axis: Omega
               Omega: 0.0000
               Kappa: 0.0000
                 Phi: 270.0000
                 XTD: 45.0017
              2theta: -20.1070
scan:
    Number of images: 30
               Slice: -100.0000 - -70.0000
         Image width: 1.0000
            Exp time: 30.0000
       Rotation axis: Omega
               Omega: 0.0000
               Kappa: 0.0000
                 Phi: 315.0000
                 XTD: 45.0017
              2theta: -20.1070

;
_diffrn_measurement_device
;
AFC12 (Right): Kappa 3 circle
;
_diffrn_measurement_device_type
;
Rigaku Saturn724+ (2x2 bin mode)
;
_diffrn_measurement_method 'profile data from \w-scans'
_diffrn_measurement_specimen_support Mitegen
_diffrn_orient_matrix_type d*Trek
_diffrn_orient_matrix_UB_11 -0.045944
_diffrn_orient_matrix_UB_12 -0.149413
_diffrn_orient_matrix_UB_13 -0.022509
_diffrn_orient_matrix_UB_21 0.085253
_diffrn_orient_matrix_UB_22 -0.010481
_diffrn_orient_matrix_UB_23 -0.104440
_diffrn_orient_matrix_UB_31 0.094371
_diffrn_orient_matrix_UB_32 -0.043590
_diffrn_orient_matrix_UB_33 0.081408
_diffrn_radiation_monochromator Confocal
_diffrn_radiation_type Molybdenum
_diffrn_radiation_wavelength 0.71075
_diffrn_reflns_av_R_equivalents 0.052
_diffrn_reflns_av_unetI/netI 0.056
_diffrn_reflns_limit_h_max 8
_diffrn_reflns_limit_h_min -9
_diffrn_reflns_limit_k_max 10
_diffrn_reflns_limit_k_min -10
_diffrn_reflns_limit_l_max 11
_diffrn_reflns_limit_l_min -10
_diffrn_reflns_number 0
_diffrn_reflns_theta_full 27.50
_diffrn_reflns_theta_max 31.5
_diffrn_reflns_theta_min 2.7
_diffrn_source 'Rotating Anode'
_diffrn_source_current 55.0
_diffrn_source_power 2.5
_diffrn_source_voltage 45.0
_exptl_absorpt_coefficient_mu 2.395
_exptl_absorpt_correction_T_max 0.9862
_exptl_absorpt_correction_T_min 0.9726
_exptl_absorpt_correction_type multi-scan
_exptl_crystal_colour brown
_exptl_crystal_density_diffrn 2.900
_exptl_crystal_density_method 'not measured'
_exptl_crystal_description plate
_exptl_crystal_F_000 226
_exptl_crystal_size_max 0.02
_exptl_crystal_size_mid 0.01
_exptl_crystal_size_min 0.01
_refine_diff_density_max 0.694
_refine_diff_density_min -0.939
_refine_diff_density_rms 0.185
_refine_ls_extinction_method none
_refine_ls_goodness_of_fit_ref 0.816
_refine_ls_matrix_type full
_refine_ls_number_parameters 76
_refine_ls_number_reflns 1082
_refine_ls_number_restraints 0
_refine_ls_restrained_S_all 0.816
_refine_ls_R_factor_all 0.0633
_refine_ls_R_factor_gt 0.0456
_refine_ls_shift/su_max 0.000
_refine_ls_shift/su_mean 0.000
_refine_ls_structure_factor_coef Fsqd
_refine_ls_weighting_details 'calc w=1/[\s^2^(Fo^2^)+(0.0655P)^2^+3.0155P] where P=(Fo^2^+2Fc^2^)/3'
_refine_ls_weighting_scheme calc
_refine_ls_wR_factor_gt 0.1028
_refine_ls_wR_factor_ref 0.1174
_reflns_number_gt 887
_reflns_number_total 1082
_reflns_threshold_expression >2\s(I)
_cod_data_source_file c2dt31611k_10.cif
_cod_data_source_block 2012wql277_p21c
_cod_original_sg_symbol_H-M P21/c
_cod_database_code 7022079

loop_
_symmetry_equiv_pos_as_xyz
'x, y, z'
'-x, y+1/2, -z+1/2'
'-x, -y, -z'
'x, -y-1/2, z-1/2'

loop_
_atom_site_label
_atom_site_type_symbol
_atom_site_fract_x
_atom_site_fract_y
_atom_site_fract_z
_atom_site_U_iso_or_equiv
_atom_site_adp_type
_atom_site_occupancy
_atom_site_symmetry_multiplicity
_atom_site_calc_flag
_atom_site_refinement_flags
F5 F 0.2301(3) 0.1110(3) 0.6115(3) 0.0084(4) Uani 1 1 d .
Li1 Li 0.2595(11) 0.2638(11) 0.3245(11) 0.0199(15) Uani 1 1 d .
Li2 Li 0.5000 0.0000 0.5000 0.0127(18) Uani 1 2 d S
Mn1 Mn 0.0000 0.0000 0.5000 0.0064(2) Uani 1 2 d S
P1 P 0.25097(14) 0.65974(13) 0.63886(12) 0.0068(2) Uani 1 1 d .
F1 F 0.2384(4) 0.5269(3) 0.4780(3) 0.0129(5) Uani 1 1 d .
O3 O 0.2357(4) -0.0405(4) 0.2996(3) 0.0094(5) Uani 1 1 d .
O4 O -0.0506(4) 0.2253(4) 0.3836(3) 0.0086(5) Uani 1 1 d .
O2 O 0.5503(4) 0.2369(4) 0.3794(3) 0.0097(5) Uani 1 1 d .

loop_
_atom_site_aniso_label
_atom_site_aniso_U_11
_atom_site_aniso_U_22
_atom_site_aniso_U_33
_atom_site_aniso_U_23
_atom_site_aniso_U_13
_atom_site_aniso_U_12
F5 0.0073(9) 0.0077(10) 0.0101(10) -0.0006(8) -0.0008(8) -0.0001(8)
Li1 0.007(3) 0.027(4) 0.025(4) 0.011(3) -0.003(3) 0.001(3)
Li2 0.009(4) 0.011(4) 0.017(5) 0.000(4) 0.000(4) 0.002(3)
Mn1 0.0054(4) 0.0059(4) 0.0080(4) 0.0007(3) 0.0000(3) -0.0004(3)
P1 0.0063(4) 0.0066(4) 0.0075(4) 0.0004(3) 0.0000(3) 0.0004(3)
F1 0.0143(11) 0.0131(11) 0.0113(10) -0.0029(8) -0.0006(9) 0.0003(9)
O3 0.0076(11) 0.0116(13) 0.0089(12) -0.0034(10) 0.0013(9) -0.0022(10)
O4 0.0076(11) 0.0076(12) 0.0105(12) 0.0033(9) -0.0005(9) 0.0007(9)
O2 0.0065(11) 0.0107(12) 0.0120(12) 0.0020(10) 0.0004(9) 0.0012(10)

loop_
_atom_type_symbol
_atom_type_description
_atom_type_scat_dispersion_real
_atom_type_scat_dispersion_imag
_atom_type_scat_source
Li Li -0.0003 0.0001 'International Tables Vol C Tables 4.2.6.8 and 6.1.1.4'
O O 0.0106 0.0060 'International Tables Vol C Tables 4.2.6.8 and 6.1.1.4'
F F 0.0171 0.0103 'International Tables Vol C Tables 4.2.6.8 and 6.1.1.4'
P P 0.1023 0.0942 'International Tables Vol C Tables 4.2.6.8 and 6.1.1.4'
Mn Mn 0.3368 0.7283 'International Tables Vol C Tables 4.2.6.8 and 6.1.1.4'

loop_
_geom_angle_atom_site_label_1
_geom_angle_atom_site_label_2
_geom_angle_atom_site_label_3
_geom_angle
_geom_angle_site_symmetry_1
_geom_angle_site_symmetry_3
Mn1 F5 Li1 132.6(3) . 4_566
Mn1 F5 Li2 106.45(11) . .
Li1 F5 Li2 118.3(2) 4_566 .
Mn1 F5 Li1 82.6(2) . .
Li1 F5 Li1 121.86(14) 4_566 .
Li2 F5 Li1 75.43(19) . .
F5 Li1 O2 109.0(4) 4_565 .
F5 Li1 O4 100.1(3) 4_565 .
O2 Li1 O4 150.9(5) . .
F5 Li1 O3 114.6(4) 4_565 .
O2 Li1 O3 88.7(3) . .
O4 Li1 O3 79.4(3) . .
F5 Li1 F1 90.7(3) 4_565 .
O2 Li1 F1 92.5(3) . .
O4 Li1 F1 86.7(3) . .
O3 Li1 F1 152.9(4) . .
F5 Li1 F5 169.6(4) 4_565 .
O2 Li1 F5 81.1(3) . .
O4 Li1 F5 69.8(2) . .
O3 Li1 F5 67.1(2) . .
F1 Li1 F5 86.3(3) . .
F5 Li1 Li2 143.4(4) 4_565 .
O2 Li1 Li2 45.72(18) . .
O4 Li1 Li2 108.5(3) . .
O3 Li1 Li2 51.77(17) . .
F1 Li1 Li2 113.0(3) . .
F5 Li1 Li2 46.23(14) . .
F5 Li1 Mn1 133.1(3) 4_565 .
O2 Li1 Mn1 112.8(3) . .
O4 Li1 Mn1 41.25(16) . .
O3 Li1 Mn1 47.88(16) . .
F1 Li1 Mn1 107.7(3) . .
F5 Li1 Mn1 39.74(12) . .
Li2 Li1 Mn1 67.65(18) . .
F5 Li1 Li2 32.76(16) 4_565 2_655
O2 Li1 Li2 76.5(2) . 2_655
O4 Li1 Li2 132.5(3) . 2_655
O3 Li1 Li2 118.8(3) . 2_655
F1 Li1 Li2 87.8(2) . 2_655
F5 Li1 Li2 156.5(3) . 2_655
Li2 Li1 Li2 117.1(2) . 2_655
Mn1 Li1 Li2 161.0(3) . 2_655
O2 Li2 O2 180.0 3_656 .
O2 Li2 F5 91.26(10) 3_656 .
O2 Li2 F5 88.74(10) . .
O2 Li2 F5 88.74(10) 3_656 3_656
O2 Li2 F5 91.26(10) . 3_656
F5 Li2 F5 180.00(11) . 3_656
O2 Li2 O3 86.06(10) 3_656 3_656
O2 Li2 O3 93.94(10) . 3_656
F5 Li2 O3 106.16(10) . 3_656
F5 Li2 O3 73.84(10) 3_656 3_656
O2 Li2 O3 93.94(10) 3_656 .
O2 Li2 O3 86.06(10) . .
F5 Li2 O3 73.84(10) . .
F5 Li2 O3 106.16(10) 3_656 .
O3 Li2 O3 180.0 3_656 .
O2 Li2 Li1 137.48(17) 3_656 .
O2 Li2 Li1 42.52(17) . .
F5 Li2 Li1 58.34(18) . .
F5 Li2 Li1 121.66(18) 3_656 .
O3 Li2 Li1 128.15(19) 3_656 .
O3 Li2 Li1 51.85(18) . .
O2 Li2 Li1 42.52(17) 3_656 3_656
O2 Li2 Li1 137.48(17) . 3_656
F5 Li2 Li1 121.66(18) . 3_656
F5 Li2 Li1 58.34(18) 3_656 3_656
O3 Li2 Li1 51.85(18) 3_656 3_656
O3 Li2 Li1 128.15(19) . 3_656
Li1 Li2 Li1 180.000(1) . 3_656
O2 Li2 Mn1 80.42(7) 3_656 .
O2 Li2 Mn1 99.58(7) . .
F5 Li2 Mn1 34.34(6) . .
F5 Li2 Mn1 145.66(6) 3_656 .
O3 Li2 Mn1 136.81(7) 3_656 .
O3 Li2 Mn1 43.19(7) . .
Li1 Li2 Mn1 57.55(15) . .
Li1 Li2 Mn1 122.45(15) 3_656 .
O2 Li2 Mn1 99.58(7) 3_656 1_655
O2 Li2 Mn1 80.42(7) . 1_655
F5 Li2 Mn1 145.66(6) . 1_655
F5 Li2 Mn1 34.34(6) 3_656 1_655
O3 Li2 Mn1 43.19(7) 3_656 1_655
O3 Li2 Mn1 136.81(7) . 1_655
Li1 Li2 Mn1 122.45(15) . 1_655
Li1 Li2 Mn1 57.55(15) 3_656 1_655
Mn1 Li2 Mn1 180.0 . 1_655
O2 Li2 Li1 92.48(17) 3_656 4_566
O2 Li2 Li1 87.52(17) . 4_566
F5 Li2 Li1 28.95(13) . 4_566
F5 Li2 Li1 151.05(13) 3_656 4_566
O3 Li2 Li1 77.38(14) 3_656 4_566
O3 Li2 Li1 102.62(14) . 4_566
Li1 Li2 Li1 74.82(12) . 4_566
Li1 Li2 Li1 105.18(12) 3_656 4_566
Mn1 Li2 Li1 62.59(12) . 4_566
Mn1 Li2 Li1 117.41(12) 1_655 4_566
O2 Li2 Li1 87.52(17) 3_656 2_645
O2 Li2 Li1 92.48(17) . 2_645
F5 Li2 Li1 151.05(13) . 2_645
F5 Li2 Li1 28.95(13) 3_656 2_645
O3 Li2 Li1 102.62(14) 3_656 2_645
O3 Li2 Li1 77.38(14) . 2_645
Li1 Li2 Li1 105.18(12) . 2_645
Li1 Li2 Li1 74.82(12) 3_656 2_645
Mn1 Li2 Li1 117.41(12) . 2_645
Mn1 Li2 Li1 62.59(12) 1_655 2_645
Li1 Li2 Li1 180.0 4_566 2_645
F5 Mn1 F5 180.0 . 3_556
F5 Mn1 O4 92.93(11) . 3_556
F5 Mn1 O4 87.07(11) 3_556 3_556
F5 Mn1 O4 87.07(11) . .
F5 Mn1 O4 92.93(11) 3_556 .
O4 Mn1 O4 180.0 3_556 .
F5 Mn1 O3 99.45(11) . 3_556
F5 Mn1 O3 80.55(11) 3_556 3_556
O4 Mn1 O3 84.81(11) 3_556 3_556
O4 Mn1 O3 95.19(11) . 3_556
F5 Mn1 O3 80.55(11) . .
F5 Mn1 O3 99.45(10) 3_556 .
O4 Mn1 O3 95.19(11) 3_556 .
O4 Mn1 O3 84.81(11) . .
O3 Mn1 O3 180.0 3_556 .
F5 Mn1 Li1 122.39(17) . 3_556
F5 Mn1 Li1 57.61(17) 3_556 3_556
O4 Mn1 Li1 44.83(17) 3_556 3_556
O4 Mn1 Li1 135.17(17) . 3_556
O3 Mn1 Li1 50.76(19) 3_556 3_556
O3 Mn1 Li1 129.24(19) . 3_556
F5 Mn1 Li1 57.61(17) . .
F5 Mn1 Li1 122.39(17) 3_556 .
O4 Mn1 Li1 135.17(17) 3_556 .
O4 Mn1 Li1 44.83(17) . .
O3 Mn1 Li1 129.24(19) 3_556 .
O3 Mn1 Li1 50.76(19) . .
Li1 Mn1 Li1 180.0(2) 3_556 .
F5 Mn1 Li2 39.21(7) . .
F5 Mn1 Li2 140.79(7) 3_556 .
O4 Mn1 Li2 80.79(8) 3_556 .
O4 Mn1 Li2 99.21(8) . .
O3 Mn1 Li2 134.45(7) 3_556 .
O3 Mn1 Li2 45.55(7) . .
Li1 Mn1 Li2 125.21(14) 3_556 .
Li1 Mn1 Li2 54.79(14) . .
F5 Mn1 Li2 140.79(7) . 1_455
F5 Mn1 Li2 39.21(7) 3_556 1_455
O4 Mn1 Li2 99.21(8) 3_556 1_455
O4 Mn1 Li2 80.79(8) . 1_455
O3 Mn1 Li2 45.55(7) 3_556 1_455
O3 Mn1 Li2 134.45(7) . 1_455
Li1 Mn1 Li2 54.79(14) 3_556 1_455
Li1 Mn1 Li2 125.21(14) . 1_455
Li2 Mn1 Li2 180.0 . 1_455
O2 P1 O3 116.31(15) 3_666 4_566
O2 P1 O4 113.97(16) 3_666 3_566
O3 P1 O4 110.47(15) 4_566 3_566
O2 P1 F1 106.45(15) 3_666 .
O3 P1 F1 104.98(16) 4_566 .
O4 P1 F1 103.28(14) 3_566 .
P1 F1 Li1 158.9(2) . .
P1 O3 Mn1 134.47(16) 4_565 .
P1 O3 Li2 124.29(15) 4_565 .
Mn1 O3 Li2 91.26(11) . .
P1 O3 Li1 130.1(3) 4_565 .
Mn1 O3 Li1 81.4(2) . .
Li2 O3 Li1 76.4(2) . .
P1 O4 Mn1 131.81(16) 3_566 .
P1 O4 Li1 134.0(3) 3_566 .
Mn1 O4 Li1 93.9(2) . .
P1 O2 Li1 138.7(3) 3_666 .
P1 O2 Li2 129.47(16) 3_666 .
Li1 O2 Li2 91.8(3) . .

loop_
_geom_bond_atom_site_label_1
_geom_bond_atom_site_label_2
_geom_bond_distance
_geom_bond_site_symmetry_2
F5 Mn1 1.862(2) .
F5 Li1 1.867(8) 4_566
F5 Li2 2.087(2) .
F5 Li1 2.460(8) .
Li1 F5 1.867(8) 4_565
Li1 O2 1.891(8) .
Li1 O4 2.042(8) .
Li1 O3 2.263(9) .
Li1 F1 2.272(9) .
Li1 Li2 2.797(7) .
Li1 Mn1 2.889(8) .
Li1 Li2 3.396(8) 2_655
Li2 O2 2.004(3) 3_656
Li2 O2 2.004(3) .
Li2 F5 2.087(2) 3_656
Li2 O3 2.261(3) 3_656
Li2 O3 2.261(3) .
Li2 Li1 2.797(7) 3_656
Li2 Mn1 3.166(2) .
Li2 Mn1 3.166(2) 1_655
Li2 Li1 3.396(8) 4_566
Li2 Li1 3.396(8) 2_645
Mn1 F5 1.862(2) 3_556
Mn1 O4 1.909(3) 3_556
Mn1 O4 1.909(3) .
Mn1 O3 2.168(3) 3_556
Mn1 O3 2.168(3) .
Mn1 Li1 2.889(8) 3_556
Mn1 Li2 3.166(2) 1_455
P1 O2 1.481(3) 3_666
P1 O3 1.507(3) 4_566
P1 O4 1.535(3) 3_566
P1 F1 1.566(3) .
O3 P1 1.507(3) 4_565
O4 P1 1.535(3) 3_566
O2 P1 1.481(3) 3_666
